data_7064407
loop_
_publ_author_name
'Li, Bing-Yu'
'Tong, Jin'
'Wang, Ji'
'Yu, Shu-Yan'

_publ_section_title
;
 Self-Assembly of Tetraphenylethylene-Cored Metallacycles Linked by
 Stereo-isomerizable Ligands: Photo-induced E to Z isomerization within
 Supramolecular Structures
;
_journal_name_full 'New Journal of Chemistry'
_journal_paper_doi 10.1039/D6NJ01109H
_journal_year 2026
_chemical_formula_moiety 'C52 H38 N8 Pt2, 2(N O3)'
_chemical_formula_sum 'C52 H38 N10 O6 Pt2'
_chemical_formula_weight 1289.10
_space_group_crystal_system triclinic
_space_group_IT_number 2
_space_group_name_Hall '-P 1'
_space_group_name_H-M_alt 'P -1'
_atom_sites_solution_hydrogens geom
_audit_creation_date 2026-01-28
_audit_creation_method
;
Olex2 1.5
(compiled 2023.08.24 svn.re1ec1418 for OlexSys, GUI svn.r6817)
;
_audit_update_record
;
2026-03-04 deposited with the CCDC.	2026-05-04 downloaded from the CCDC.
;
_cell_angle_alpha 94.852(3)
_cell_angle_beta 92.025(3)
_cell_angle_gamma 115.062(3)
_cell_formula_units_Z 2
_cell_length_a 13.2560(9)
_cell_length_b 13.9039(9)
_cell_length_c 19.6838(13)
_cell_measurement_reflns_used 9306
_cell_measurement_temperature 173.00
_cell_measurement_theta_max 53.98
_cell_measurement_theta_min 3.85
_cell_volume 3264.4(4)
_computing_cell_refinement 'SAINT V8.40B (?, 2016)'
_computing_data_reduction 'SAINT V8.40B (?, 2016)'
_computing_molecular_graphics 'Olex2 1.5 (Dolomanov et al., 2009)'
_computing_publication_material 'Olex2 1.5 (Dolomanov et al., 2009)'
_computing_structure_refinement 'SHELXL 2018/3 (Sheldrick, 2015)'
_computing_structure_solution 'SHELXT 2018/2 (Sheldrick, 2018)'
_diffrn_ambient_temperature 173.00
_diffrn_measured_fraction_theta_full 0.994
_diffrn_measured_fraction_theta_max 0.992
_diffrn_measurement_device_type 'Bruker APEX-II CCD'
_diffrn_measurement_method '\f and \w scans'
_diffrn_radiation_type GaK\a
_diffrn_radiation_wavelength 1.34139
_diffrn_reflns_av_R_equivalents 0.0538
_diffrn_reflns_av_unetI/netI 0.0499
_diffrn_reflns_Laue_measured_fraction_full 0.994
_diffrn_reflns_Laue_measured_fraction_max 0.992
_diffrn_reflns_limit_h_max 15
_diffrn_reflns_limit_h_min -15
_diffrn_reflns_limit_k_max 16
_diffrn_reflns_limit_k_min -16
_diffrn_reflns_limit_l_max 23
_diffrn_reflns_limit_l_min -23
_diffrn_reflns_number 37431
_diffrn_reflns_point_group_measured_fraction_full 0.994
_diffrn_reflns_point_group_measured_fraction_max 0.992
_diffrn_reflns_theta_full 53.594
_diffrn_reflns_theta_max 53.988
_diffrn_reflns_theta_min 1.966
_exptl_absorpt_coefficient_mu 5.677
_exptl_absorpt_correction_T_max 0.7506
_exptl_absorpt_correction_T_min 0.4533
_exptl_absorpt_correction_type none
_exptl_absorpt_process_details
;
SADABS-2016/2 (Bruker,2016/2) was used for absorption correction.
wR2(int) was 0.1506 before and 0.0811 after correction.
The Ratio of minimum to maximum transmission is 0.6039.
The \l/2 correction factor is Not present.
;
_exptl_crystal_colour yellow
_exptl_crystal_density_diffrn 1.311
_exptl_crystal_description block
_exptl_crystal_F_000 1248
_exptl_crystal_size_max 0.22
_exptl_crystal_size_mid 0.20
_exptl_crystal_size_min 0.18
_refine_diff_density_max 2.303
_refine_diff_density_min -1.819
_refine_diff_density_rms 0.146
_refine_ls_extinction_method none
_refine_ls_goodness_of_fit_ref 1.077
_refine_ls_hydrogen_treatment constr
_refine_ls_matrix_type full
_refine_ls_number_parameters 607
_refine_ls_number_reflns 11888
_refine_ls_number_restraints 138
_refine_ls_restrained_S_all 1.151
_refine_ls_R_factor_all 0.0632
_refine_ls_R_factor_gt 0.0530
_refine_ls_shift/su_max 0.001
_refine_ls_shift/su_mean 0.000
_refine_ls_structure_factor_coef Fsqd
_refine_ls_weighting_details 'w=1/[\s^2^(Fo^2^)+(0.0956P)^2^+7.1540P] where P=(Fo^2^+2Fc^2^)/3'
_refine_ls_weighting_scheme calc
_refine_ls_wR_factor_gt 0.1583
_refine_ls_wR_factor_ref 0.1662
_reflns_Friedel_coverage 0.000
_reflns_number_gt 9378
_reflns_number_total 11888
_reflns_threshold_expression 'I > 2\s(I)'
_cod_data_source_file d6nj01109h2.cif
_cod_data_source_block tj
_cod_database_code 7064407
_shelx_shelxl_version_number 2018/3
_shelx_space_group_comment
;
The symmetry employed for this shelxl refinement is uniquely defined
by the following loop, which should always be used as a source of
symmetry information in preference to the above space-group names.
They are only intended as comments.
;
_olex2_refinement_description
;
1. Fixed Uiso
 At 1.2 times of:
  All C(H) groups
2. Restrained distances
 N9-O1 = N9-O3
 1.25 with sigma of 0.02
 N9-O2
 1.24 with sigma of 0.02
 N9-O1 \\sim N9-O2 \\sim N9-O3
 with sigma of 0.02
 O1-O2 \\sim O2-O3 \\sim O3-O1
 with sigma of 0.04
3. Restrained planarity
 N9, O1, O2, O3
 with sigma of 0.1
 O4, N10, O5, O6
 with sigma of 0.001
 O3, N9, O1, O2
 with sigma of 0.001
4. Uiso/Uaniso restraints and constraints
N9 \\sim O1 \\sim O2 \\sim O3: within 2A with sigma of 0.04 and sigma for
terminal atoms of 0.08 within 2A
Uanis(O4) \\sim Ueq, Uanis(O6) \\sim Ueq, Uanis(O5) \\sim Ueq, Uanis(N10) \\sim
Ueq, Uanis(O1) \\sim Ueq, Uanis(O2) \\sim Ueq, Uanis(O3) \\sim Ueq, Uanis(N9)
\\sim Ueq: with sigma of 0.001 and sigma for terminal atoms of 0.002
Uanis(C31) \\sim Ueq, Uanis(C23) \\sim Ueq: with sigma of 0.001 and sigma for
terminal atoms of 0.002
Uanis(C32) \\sim Ueq, Uanis(C33) \\sim Ueq, Uanis(C30) \\sim Ueq: with sigma of
0.001 and sigma for terminal atoms of 0.002
Uanis(C24) \\sim Ueq: with sigma of 0.001 and sigma for terminal atoms of 0.002
Uanis(C23) \\sim Ueq, Uanis(C24) \\sim Ueq: with sigma of 0.01 and sigma for
terminal atoms of 0.02
Uanis(C22) \\sim Ueq: with sigma of 0.001 and sigma for terminal atoms of 0.002
5. Rigid body (RIGU) restrains
 N9, O1, O2, O3
 with sigma for 1-2 distances of 0.004 and sigma for 1-3 distances of 0.004
6.a Aromatic/amide H refined with riding coordinates:
 C40(H40), C1(H1), C52(H52), C42(H42), C13(H13), C19(H19), C11(H11), C22(H22),
 C23(H23), C24(H24), C25(H25), C26(H26), C2(H2), C10(H10), C43(H43), C4(H4),
 C38(H38), C36(H36), C39(H39), C29(H29), C30(H30), C31(H31), C32(H32), C33(H33),
  C35(H35), C18(H18), C3(H3), C7(H7), C9(H9), C15(H15), C51(H51), C16(H16),
 C8(H8), C50(H50), C49(H49), C44(H44), C46(H46), C45(H45)
6.b Fitted hexagon refined as free rotating group:
 C21(C22,C23,C24,C25,C26), C28(C29,C30,C31,C32,C33)
;
_smtbx_masks_void_probe_radius 1.2
_smtbx_masks_void_truncation_radius 1.2
_olex2_submission_special_instructions 'No special instructions were received'

loop_
_space_group_symop_operation_xyz
'x, y, z'
'-x, -y, -z'

loop_
_atom_site_label
_atom_site_type_symbol
_atom_site_fract_x
_atom_site_fract_y
_atom_site_fract_z
_atom_site_U_iso_or_equiv
_atom_site_adp_type
_atom_site_occupancy
_atom_site_site_symmetry_order
_atom_site_calc_flag
_atom_site_refinement_flags_posn
_atom_site_refinement_flags_adp
_atom_site_refinement_flags_occupancy
_atom_site_disorder_assembly
_atom_site_disorder_group
Pt1 Pt 0.50244(3) 0.52610(2) 0.15935(2) 0.04425(12) Uani 1 1 d . . . . .
Pt2 Pt 0.69845(3) 0.71312(2) 0.81239(2) 0.04551(12) Uani 1 1 d . . . . .
N1 N 0.6077(5) 0.5343(5) 0.0878(3) 0.0469(14) Uani 1 1 d . . . . .
N8 N 0.4607(5) 0.5731(4) 0.7872(3) 0.0479(14) Uani 1 1 d . . . . .
N10 N 0.3276(4) 0.8077(5) 0.9124(2) 0.0490(14) Uani 1 1 d . U . . .
N4 N 0.3089(5) 0.4217(4) 0.2385(3) 0.0480(14) Uani 1 1 d . . . . .
N3 N 0.3923(5) 0.5184(4) 0.2277(3) 0.0488(14) Uani 1 1 d . . . . .
N2 N 0.4839(5) 0.6356(5) 0.1062(3) 0.0472(14) Uani 1 1 d . . . . .
N6 N 0.7136(6) 0.8508(5) 0.8633(3) 0.0544(16) Uani 1 1 d . . . . .
N7 N 0.5432(6) 0.6664(5) 0.7735(3) 0.0514(15) Uani 1 1 d . . . . .
N5 N 0.8565(6) 0.7684(5) 0.8518(3) 0.0544(16) Uani 1 1 d . . . . .
C5 C 0.6255(6) 0.6117(6) 0.0459(3) 0.0459(16) Uani 1 1 d . . . . .
C6 C 0.5585(7) 0.6718(6) 0.0593(4) 0.0504(17) Uani 1 1 d . . . . .
C40 C 0.4969(7) 0.7121(6) 0.7313(4) 0.0514(18) Uani 1 1 d . . . . .
H40 H 0.535639 0.777869 0.712867 0.062 Uiso 1 1 calc R U . . .
O5 O 0.2399(6) 0.7527(6) 0.9474(4) 0.091(2) Uani 1 1 d . U . . .
C1 C 0.6597(7) 0.4693(6) 0.0778(4) 0.0547(19) Uani 1 1 d . . . . .
H1 H 0.647088 0.414865 0.106955 0.066 Uiso 1 1 calc R U . . .
C52 C 0.6299(8) 0.8789(6) 0.8730(4) 0.0550(19) Uani 1 1 d . . . . .
H52 H 0.556009 0.831257 0.855728 0.066 Uiso 1 1 calc R U . . .
C42 C 0.3660(7) 0.5594(6) 0.7548(4) 0.0513(18) Uani 1 1 d . . . . .
H42 H 0.296611 0.498831 0.755575 0.062 Uiso 1 1 calc R U . . .
C13 C 0.2494(7) 0.4364(6) 0.2865(4) 0.0509(18) Uani 1 1 d . . . . .
H13 H 0.188303 0.381112 0.304004 0.061 Uiso 1 1 calc R U . . .
C19 C 0.1882(6) 0.5433(6) 0.4123(4) 0.0495(17) Uani 1 1 d . . . . .
H19 H 0.188560 0.477057 0.420303 0.059 Uiso 1 1 calc R U . . .
C11 C 0.3780(7) 0.5927(6) 0.2697(4) 0.0532(19) Uani 1 1 d . . . . .
H11 H 0.423098 0.667437 0.272538 0.064 Uiso 1 1 calc R U . . .
C21 C 0.0002(5) 0.7691(4) 0.4444(3) 0.0554(19) Uani 1 1 d G . . . .
C22 C -0.0807(6) 0.7008(4) 0.3943(3) 0.082(3) Uani 1 1 d G U . . .
H22 H -0.096242 0.627183 0.387980 0.098 Uiso 1 1 calc R U . . .
C23 C -0.1389(6) 0.7400(6) 0.3533(3) 0.110(4) Uani 1 1 d G U . . .
H23 H -0.194196 0.693316 0.318957 0.132 Uiso 1 1 calc R U . . .
C24 C -0.1162(6) 0.8477(6) 0.3624(3) 0.103(4) Uani 1 1 d G U . . .
H24 H -0.155930 0.874542 0.334403 0.123 Uiso 1 1 calc R U . . .
C25 C -0.0352(6) 0.9161(4) 0.4126(3) 0.085(3) Uani 1 1 d G . . . .
H25 H -0.019710 0.989637 0.418871 0.102 Uiso 1 1 calc R U . . .
C26 C 0.0229(5) 0.8768(4) 0.4536(3) 0.064(2) Uani 1 1 d G . . . .
H26 H 0.078246 0.923507 0.487894 0.076 Uiso 1 1 calc R U . . .
C2 C 0.7298(7) 0.4802(7) 0.0269(4) 0.058(2) Uani 1 1 d . . . . .
H2 H 0.765511 0.433852 0.021024 0.070 Uiso 1 1 calc R U . . .
C41 C 0.3827(7) 0.6458(6) 0.7197(4) 0.0509(18) Uani 1 1 d . . . . .
C48 C 0.8190(9) 0.9159(7) 0.8891(4) 0.065(2) Uani 1 1 d . . . . .
C20 C 0.0645(7) 0.7279(6) 0.4873(4) 0.0501(17) Uani 1 1 d . . . . .
O6 O 0.3650(7) 0.9072(7) 0.9274(4) 0.111(3) Uani 1 1 d . U . . .
C14 C 0.2404(7) 0.5941(6) 0.3574(4) 0.0500(17) Uani 1 1 d . . . . .
C17 C 0.1305(6) 0.6838(6) 0.4446(4) 0.0490(17) Uani 1 1 d . . . . .
C10 C 0.4115(7) 0.6797(6) 0.1169(4) 0.057(2) Uani 1 1 d . . . . .
H10 H 0.355782 0.650943 0.148000 0.068 Uiso 1 1 calc R U . . .
C43 C 0.9187(8) 0.7145(7) 0.8490(4) 0.068(2) Uani 1 1 d . . . . .
H43 H 0.885653 0.642208 0.829165 0.082 Uiso 1 1 calc R U . . .
C12 C 0.2882(7) 0.5442(6) 0.3081(4) 0.0491(17) Uani 1 1 d . . . . .
C37 C 0.3011(7) 0.6659(6) 0.6761(4) 0.0507(17) Uani 1 1 d . . . . .
C27 C 0.0678(7) 0.7356(6) 0.5563(4) 0.0506(18) Uani 1 1 d . . . . .
C4 C 0.6954(8) 0.6243(7) -0.0064(4) 0.061(2) Uani 1 1 d . . . . .
H4 H 0.706648 0.678179 -0.035773 0.073 Uiso 1 1 calc R U . . .
C38 C 0.3391(7) 0.7403(6) 0.6291(4) 0.059(2) Uani 1 1 d . . . . .
H38 H 0.416832 0.777064 0.624013 0.071 Uiso 1 1 calc R U . . .
C36 C 0.1887(8) 0.6165(7) 0.6842(4) 0.066(2) Uani 1 1 d . . . . .
H36 H 0.162748 0.567301 0.717276 0.079 Uiso 1 1 calc R U . . .
C39 C 0.2617(7) 0.7609(6) 0.5890(4) 0.059(2) Uani 1 1 d . . . . .
H39 H 0.287599 0.810446 0.556101 0.071 Uiso 1 1 calc R U . . .
C34 C 0.1480(7) 0.7096(6) 0.5971(4) 0.0501(17) Uani 1 1 d . . . . .
C28 C -0.0059(4) 0.7723(4) 0.5973(3) 0.056(2) Uani 1 1 d G . . . .
C29 C -0.1167(5) 0.7439(4) 0.5755(2) 0.070(3) Uani 1 1 d G . . . .
H29 H -0.148306 0.700070 0.533618 0.084 Uiso 1 1 calc R U . . .
C30 C -0.1813(4) 0.7798(5) 0.6152(3) 0.083(3) Uani 1 1 d G U . . .
H30 H -0.257014 0.760393 0.600325 0.100 Uiso 1 1 calc R U . . .
C31 C -0.1351(5) 0.8440(6) 0.6765(3) 0.093(3) Uani 1 1 d G U . . .
H31 H -0.179190 0.868455 0.703593 0.112 Uiso 1 1 calc R U . . .
C32 C -0.0243(5) 0.8723(5) 0.6982(3) 0.086(3) Uani 1 1 d G U . . .
H32 H 0.007343 0.916197 0.740152 0.103 Uiso 1 1 calc R U . . .
C33 C 0.0403(4) 0.8365(5) 0.6586(3) 0.069(2) Uani 1 1 d G U . . .
H33 H 0.116054 0.855875 0.673445 0.082 Uiso 1 1 calc R U . . .
C35 C 0.1122(7) 0.6368(7) 0.6450(4) 0.0576(19) Uani 1 1 d . . . . .
H35 H 0.034724 0.600662 0.651136 0.069 Uiso 1 1 calc R U . . .
C18 C 0.1350(6) 0.5878(6) 0.4561(4) 0.0494(17) Uani 1 1 d . . . . .
H18 H 0.101426 0.552392 0.494186 0.059 Uiso 1 1 calc R U . . .
C47 C 0.8987(8) 0.8692(7) 0.8823(4) 0.064(2) Uani 1 1 d . . . . .
C3 C 0.7489(8) 0.5582(7) -0.0160(4) 0.065(2) Uani 1 1 d . . . . .
H3 H 0.797784 0.566639 -0.051431 0.078 Uiso 1 1 calc R U . . .
C7 C 0.5687(8) 0.7591(7) 0.0261(4) 0.063(2) Uani 1 1 d . . . . .
H7 H 0.625084 0.786764 -0.004741 0.075 Uiso 1 1 calc R U . . .
C9 C 0.4161(8) 0.7645(7) 0.0844(4) 0.060(2) Uani 1 1 d . . . . .
H9 H 0.365175 0.794811 0.093419 0.072 Uiso 1 1 calc R U . . .
O4 O 0.3583(7) 0.7594(8) 0.8737(4) 0.124(3) Uani 1 1 d . U . . .
C15 C 0.2390(9) 0.6927(7) 0.3480(4) 0.071(3) Uani 1 1 d . . . . .
H15 H 0.275823 0.730826 0.311627 0.085 Uiso 1 1 calc R U . . .
C51 C 0.6498(9) 0.9774(7) 0.9083(4) 0.062(2) Uani 1 1 d . . . . .
H51 H 0.590048 0.997065 0.914463 0.074 Uiso 1 1 calc R U . . .
C16 C 0.1838(9) 0.7350(7) 0.3921(4) 0.070(3) Uani 1 1 d . . . . .
H16 H 0.183677 0.801683 0.384806 0.084 Uiso 1 1 calc R U . . .
C8 C 0.4963(9) 0.8055(8) 0.0381(5) 0.074(3) Uani 1 1 d . . . . .
H8 H 0.501245 0.864547 0.015015 0.089 Uiso 1 1 calc R U . . .
C50 C 0.7525(11) 1.0431(8) 0.9330(5) 0.087(3) Uani 1 1 d . . . . .
H50 H 0.765894 1.109759 0.957551 0.104 Uiso 1 1 calc R U . . .
C49 C 0.8423(10) 1.0160(7) 0.9234(5) 0.079(3) Uani 1 1 d . . . . .
H49 H 0.916485 1.064150 0.939824 0.095 Uiso 1 1 calc R U . . .
C44 C 1.0301(9) 0.7597(9) 0.8741(6) 0.087(3) Uani 1 1 d . . . . .
H44 H 1.072975 0.719550 0.872871 0.105 Uiso 1 1 calc R U . . .
C46 C 1.0136(10) 0.9236(9) 0.9047(6) 0.091(3) Uani 1 1 d . . . . .
H46 H 1.045362 0.997234 0.921465 0.109 Uiso 1 1 calc R U . . .
C45 C 1.0774(10) 0.8694(10) 0.9018(6) 0.106(4) Uani 1 1 d . . . . .
H45 H 1.153940 0.904273 0.918160 0.128 Uiso 1 1 calc R U . . .
N9 N 0.1066(3) 0.6161(3) 0.1446(2) 0.0259(9) Uani 1 1 d D U . . .
O1 O 0.1457(7) 0.5392(6) 0.1345(4) 0.110(2) Uani 1 1 d D U . . .
O2 O 0.1338(11) 0.6963(10) 0.1203(7) 0.238(5) Uani 1 1 d D U . . .
O3 O 0.0254(10) 0.5885(12) 0.1897(7) 0.218(5) Uani 1 1 d D U . . .

loop_
_atom_site_aniso_label
_atom_site_aniso_U_11
_atom_site_aniso_U_22
_atom_site_aniso_U_33
_atom_site_aniso_U_23
_atom_site_aniso_U_13
_atom_site_aniso_U_12
Pt1 0.0652(2) 0.04027(18) 0.03944(18) 0.00930(13) 0.01242(14) 0.03275(16)
Pt2 0.0689(2) 0.03883(18) 0.03917(18) 0.00608(13) 0.00874(14) 0.03229(16)
N1 0.065(4) 0.048(3) 0.038(3) 0.005(3) 0.007(3) 0.034(3)
N8 0.072(4) 0.039(3) 0.043(3) 0.012(2) 0.015(3) 0.030(3)
N10 0.0484(16) 0.0481(16) 0.0539(16) 0.0014(9) 0.0047(10) 0.0248(11)
N4 0.066(4) 0.039(3) 0.045(3) 0.006(3) 0.011(3) 0.027(3)
N3 0.069(4) 0.037(3) 0.048(3) 0.009(3) 0.013(3) 0.028(3)
N2 0.065(4) 0.044(3) 0.047(3) 0.012(3) 0.013(3) 0.035(3)
N6 0.087(5) 0.044(3) 0.041(3) 0.009(3) 0.010(3) 0.035(4)
N7 0.074(4) 0.040(3) 0.049(3) 0.008(3) 0.010(3) 0.032(3)
N5 0.079(5) 0.053(4) 0.043(3) 0.005(3) 0.001(3) 0.040(3)
C5 0.060(4) 0.045(4) 0.039(4) 0.012(3) 0.012(3) 0.027(3)
C6 0.067(5) 0.046(4) 0.043(4) 0.010(3) 0.006(3) 0.027(4)
C40 0.072(5) 0.044(4) 0.051(4) 0.012(3) 0.011(4) 0.036(4)
O5 0.091(3) 0.092(3) 0.097(3) 0.0086(18) 0.0062(18) 0.0453(19)
C1 0.078(5) 0.051(4) 0.046(4) 0.000(3) 0.002(4) 0.039(4)
C52 0.081(6) 0.041(4) 0.053(4) 0.010(3) 0.009(4) 0.034(4)
C42 0.069(5) 0.056(4) 0.040(4) 0.005(3) 0.004(3) 0.037(4)
C13 0.078(5) 0.045(4) 0.046(4) 0.009(3) 0.014(4) 0.040(4)
C19 0.063(5) 0.040(4) 0.056(4) 0.010(3) 0.016(4) 0.030(4)
C11 0.083(6) 0.044(4) 0.045(4) 0.006(3) 0.022(4) 0.038(4)
C21 0.084(6) 0.056(4) 0.048(4) 0.011(3) 0.011(4) 0.049(4)
C22 0.082(3) 0.081(3) 0.082(3) 0.0089(10) 0.0051(10) 0.0360(15)
C23 0.110(4) 0.109(4) 0.110(4) 0.0121(11) 0.0070(11) 0.0473(19)
C24 0.103(4) 0.103(4) 0.103(4) 0.0117(11) 0.0070(10) 0.0450(18)
C25 0.148(10) 0.076(6) 0.077(6) 0.031(5) 0.030(6) 0.086(7)
C26 0.099(7) 0.063(5) 0.053(4) 0.008(4) 0.020(4) 0.057(5)
C2 0.074(5) 0.063(5) 0.054(4) 0.002(4) 0.009(4) 0.045(4)
C41 0.075(5) 0.049(4) 0.039(4) 0.011(3) 0.007(3) 0.035(4)
C48 0.096(7) 0.050(5) 0.052(5) -0.003(4) 0.000(4) 0.037(5)
C20 0.070(5) 0.050(4) 0.048(4) 0.008(3) 0.012(3) 0.042(4)
O6 0.112(3) 0.110(3) 0.115(3) 0.0074(19) 0.0095(19) 0.052(2)
C14 0.068(5) 0.044(4) 0.049(4) 0.003(3) 0.007(3) 0.034(4)
C17 0.062(5) 0.051(4) 0.048(4) 0.008(3) 0.014(3) 0.036(4)
C10 0.082(6) 0.049(4) 0.055(4) 0.012(3) 0.013(4) 0.041(4)
C43 0.083(6) 0.065(5) 0.061(5) 0.000(4) -0.017(4) 0.040(5)
C12 0.070(5) 0.043(4) 0.045(4) 0.005(3) 0.011(3) 0.034(4)
C37 0.067(5) 0.043(4) 0.048(4) 0.008(3) 0.009(3) 0.029(4)
C27 0.074(5) 0.049(4) 0.048(4) 0.012(3) 0.017(4) 0.042(4)
C4 0.085(6) 0.064(5) 0.046(4) 0.020(4) 0.022(4) 0.040(5)
C38 0.062(5) 0.059(5) 0.063(5) 0.025(4) 0.010(4) 0.028(4)
C36 0.082(6) 0.060(5) 0.058(5) 0.029(4) 0.008(4) 0.028(5)
C39 0.076(6) 0.058(5) 0.062(5) 0.030(4) 0.024(4) 0.041(4)
C34 0.069(5) 0.055(4) 0.043(4) 0.007(3) 0.011(3) 0.041(4)
C28 0.086(6) 0.054(4) 0.054(4) 0.024(4) 0.026(4) 0.050(4)
C29 0.087(7) 0.067(5) 0.090(6) 0.039(5) 0.038(5) 0.056(5)
C30 0.084(3) 0.083(3) 0.084(3) 0.0105(10) 0.0070(10) 0.0363(15)
C31 0.094(3) 0.093(3) 0.094(3) 0.0109(11) 0.0090(10) 0.0407(16)
C32 0.087(3) 0.085(3) 0.085(3) 0.0092(10) 0.0081(10) 0.0368(15)
C33 0.070(2) 0.068(2) 0.069(2) 0.0069(10) 0.0063(10) 0.0306(13)
C35 0.062(5) 0.062(5) 0.051(4) 0.022(4) 0.009(4) 0.026(4)
C18 0.064(5) 0.042(4) 0.056(4) 0.011(3) 0.024(4) 0.033(4)
C47 0.090(7) 0.056(5) 0.052(5) -0.006(4) -0.006(4) 0.040(5)
C3 0.076(6) 0.069(5) 0.059(5) 0.000(4) 0.024(4) 0.039(5)
C7 0.078(6) 0.068(5) 0.058(5) 0.023(4) 0.011(4) 0.045(5)
C9 0.081(6) 0.068(5) 0.058(5) 0.017(4) 0.016(4) 0.055(5)
O4 0.129(3) 0.121(3) 0.120(3) 0.0113(19) 0.0160(19) 0.051(2)
C15 0.122(8) 0.058(5) 0.062(5) 0.021(4) 0.046(5) 0.060(5)
C51 0.101(7) 0.053(5) 0.046(4) 0.002(4) 0.011(4) 0.049(5)
C16 0.125(8) 0.056(5) 0.056(5) 0.016(4) 0.031(5) 0.061(5)
C8 0.109(8) 0.079(6) 0.066(5) 0.017(5) 0.005(5) 0.069(6)
C50 0.157(11) 0.056(5) 0.064(6) -0.013(4) 0.012(6) 0.066(7)
C49 0.112(8) 0.052(5) 0.067(6) -0.012(4) 0.003(5) 0.032(5)
C44 0.092(8) 0.097(8) 0.085(7) 0.002(6) -0.011(6) 0.055(7)
C46 0.103(8) 0.071(6) 0.093(8) -0.034(6) -0.025(6) 0.042(6)
C45 0.094(8) 0.099(8) 0.113(9) -0.047(7) -0.046(7) 0.043(7)
N9 0.0254(12) 0.0272(12) 0.0289(12) -0.0011(9) 0.0085(9) 0.0152(9)
O1 0.112(3) 0.109(3) 0.115(3) 0.0115(19) 0.0122(19) 0.053(2)
O2 0.243(6) 0.234(5) 0.240(5) 0.035(2) 0.021(2) 0.102(3)
O3 0.217(5) 0.220(5) 0.217(5) 0.025(2) 0.025(2) 0.092(3)

loop_
_atom_type_symbol
_atom_type_description
_atom_type_scat_dispersion_real
_atom_type_scat_dispersion_imag
_atom_type_scat_source
C C 0.0137 0.0067 'International Tables Vol C Tables 4.2.6.8 and 6.1.1.4'
H H 0.0000 0.0000 'International Tables Vol C Tables 4.2.6.8 and 6.1.1.4'
N N 0.0241 0.0134 'International Tables Vol C Tables 4.2.6.8 and 6.1.1.4'
O O 0.0389 0.0241 'International Tables Vol C Tables 4.2.6.8 and 6.1.1.4'
Pt Pt -5.3886 5.5592 'International Tables Vol C Tables 4.2.6.8 and 6.1.1.4'

loop_
_geom_angle_atom_site_label_1
_geom_angle_atom_site_label_2
_geom_angle_atom_site_label_3
_geom_angle
_geom_angle_site_symmetry_1
_geom_angle_site_symmetry_3
_geom_angle_publ_flag
N1 Pt1 N8 95.3(2) . 2_666 ?
N1 Pt1 N3 177.4(2) . . ?
N1 Pt1 N2 80.7(2) . . ?
N8 Pt1 N2 173.6(3) 2_666 . ?
N3 Pt1 N8 86.9(2) . 2_666 ?
N3 Pt1 N2 97.3(2) . . ?
N6 Pt2 N4 177.3(3) . 2_666 ?
N7 Pt2 N4 86.1(2) . 2_666 ?
N7 Pt2 N6 96.4(3) . . ?
N7 Pt2 N5 177.0(2) . . ?
N5 Pt2 N4 96.6(2) . 2_666 ?
N5 Pt2 N6 80.9(3) . . ?
C5 N1 Pt1 115.3(4) . . ?
C1 N1 Pt1 125.6(5) . . ?
C1 N1 C5 119.1(6) . . ?
N7 N8 Pt1 119.8(5) . 2_666 ?
C42 N8 Pt1 130.4(5) . 2_666 ?
C42 N8 N7 109.4(6) . . ?
O6 N10 O5 112.7(7) . . ?
O4 N10 O5 118.0(7) . . ?
O4 N10 O6 129.3(8) . . ?
N3 N4 Pt2 119.6(4) . 2_666 ?
C13 N4 Pt2 131.0(5) . 2_666 ?
C13 N4 N3 109.2(6) . . ?
N4 N3 Pt1 120.3(4) . . ?
C11 N3 Pt1 133.4(5) . . ?
C11 N3 N4 106.3(6) . . ?
C6 N2 Pt1 114.0(5) . . ?
C6 N2 C10 119.2(6) . . ?
C10 N2 Pt1 126.6(5) . . ?
C52 N6 Pt2 125.4(6) . . ?
C52 N6 C48 120.8(7) . . ?
C48 N6 Pt2 113.8(5) . . ?
N8 N7 Pt2 121.0(5) . . ?
N8 N7 C40 107.4(6) . . ?
C40 N7 Pt2 131.6(5) . . ?
C43 N5 Pt2 125.4(6) . . ?
C43 N5 C47 120.5(8) . . ?
C47 N5 Pt2 114.1(5) . . ?
N1 C5 C6 113.6(6) . . ?
N1 C5 C4 120.7(7) . . ?
C4 C5 C6 125.6(7) . . ?
N2 C6 C5 115.3(6) . . ?
N2 C6 C7 121.1(7) . . ?
C7 C6 C5 123.5(7) . . ?
N7 C40 H40 125.8 . . ?
N7 C40 C41 108.4(7) . . ?
C41 C40 H40 125.8 . . ?
N1 C1 H1 119.2 . . ?
N1 C1 C2 121.5(7) . . ?
C2 C1 H1 119.2 . . ?
N6 C52 H52 119.6 . . ?
N6 C52 C51 120.8(8) . . ?
C51 C52 H52 119.6 . . ?
N8 C42 H42 125.0 . . ?
N8 C42 C41 109.9(8) . . ?
C41 C42 H42 125.0 . . ?
N4 C13 H13 124.9 . . ?
N4 C13 C12 110.2(7) . . ?
C12 C13 H13 124.9 . . ?
C14 C19 H19 119.4 . . ?
C14 C19 C18 121.2(6) . . ?
C18 C19 H19 119.4 . . ?
N3 C11 H11 124.9 . . ?
N3 C11 C12 110.1(7) . . ?
C12 C11 H11 124.9 . . ?
C22 C21 C26 120.0 . . ?
C22 C21 C20 120.1(5) . . ?
C26 C21 C20 119.8(5) . . ?
C21 C22 H22 120.0 . . ?
C23 C22 C21 120.0 . . ?
C23 C22 H22 120.0 . . ?
C22 C23 H23 120.0 . . ?
C24 C23 C22 120.0 . . ?
C24 C23 H23 120.0 . . ?
C23 C24 H24 120.0 . . ?
C23 C24 C25 120.0 . . ?
C25 C24 H24 120.0 . . ?
C24 C25 H25 120.0 . . ?
C24 C25 C26 120.0 . . ?
C26 C25 H25 120.0 . . ?
C21 C26 H26 120.0 . . ?
C25 C26 C21 120.0 . . ?
C25 C26 H26 120.0 . . ?
C1 C2 H2 119.9 . . ?
C1 C2 C3 120.1(7) . . ?
C3 C2 H2 119.9 . . ?
C40 C41 C37 125.8(7) . . ?
C42 C41 C40 104.8(7) . . ?
C42 C41 C37 129.3(8) . . ?
N6 C48 C47 114.7(7) . . ?
N6 C48 C49 119.9(9) . . ?
C49 C48 C47 125.2(9) . . ?
C21 C20 C17 111.6(6) . . ?
C27 C20 C21 123.6(6) . . ?
C27 C20 C17 124.7(7) . . ?
C19 C14 C12 121.6(6) . . ?
C19 C14 C15 117.5(6) . . ?
C15 C14 C12 120.9(7) . . ?
C18 C17 C20 121.6(6) . . ?
C16 C17 C20 120.1(7) . . ?
C16 C17 C18 118.3(6) . . ?
N2 C10 H10 119.0 . . ?
N2 C10 C9 122.0(8) . . ?
C9 C10 H10 119.0 . . ?
N5 C43 H43 118.8 . . ?
N5 C43 C44 122.5(9) . . ?
C44 C43 H43 118.8 . . ?
C13 C12 C14 127.2(7) . . ?
C11 C12 C13 104.1(6) . . ?
C11 C12 C14 128.6(7) . . ?
C38 C37 C41 119.8(7) . . ?
C36 C37 C41 121.0(7) . . ?
C36 C37 C38 119.1(7) . . ?
C20 C27 C34 121.2(6) . . ?
C20 C27 C28 123.4(6) . . ?
C34 C27 C28 115.5(6) . . ?
C5 C4 H4 120.0 . . ?
C3 C4 C5 119.9(8) . . ?
C3 C4 H4 120.0 . . ?
C37 C38 H38 120.2 . . ?
C37 C38 C39 119.6(8) . . ?
C39 C38 H38 120.2 . . ?
C37 C36 H36 119.3 . . ?
C37 C36 C35 121.4(8) . . ?
C35 C36 H36 119.3 . . ?
C38 C39 H39 119.6 . . ?
C34 C39 C38 120.7(7) . . ?
C34 C39 H39 119.6 . . ?
C39 C34 C27 120.0(7) . . ?
C35 C34 C27 121.4(7) . . ?
C35 C34 C39 118.6(7) . . ?
C29 C28 C27 122.2(5) . . ?
C29 C28 C33 120.0 . . ?
C33 C28 C27 117.8(5) . . ?
C28 C29 H29 120.0 . . ?
C28 C29 C30 120.0 . . ?
C30 C29 H29 120.0 . . ?
C29 C30 H30 120.0 . . ?
C29 C30 C31 120.0 . . ?
C31 C30 H30 120.0 . . ?
C30 C31 H31 120.0 . . ?
C32 C31 C30 120.0 . . ?
C32 C31 H31 120.0 . . ?
C31 C32 H32 120.0 . . ?
C31 C32 C33 120.0 . . ?
C33 C32 H32 120.0 . . ?
C28 C33 H33 120.0 . . ?
C32 C33 C28 120.0 . . ?
C32 C33 H33 120.0 . . ?
C36 C35 H35 119.8 . . ?
C34 C35 C36 120.5(8) . . ?
C34 C35 H35 119.8 . . ?
C19 C18 C17 120.7(7) . . ?
C19 C18 H18 119.6 . . ?
C17 C18 H18 119.6 . . ?
N5 C47 C48 115.5(8) . . ?
N5 C47 C46 120.3(8) . . ?
C46 C47 C48 124.2(8) . . ?
C2 C3 C4 118.6(8) . . ?
C2 C3 H3 120.7 . . ?
C4 C3 H3 120.7 . . ?
C6 C7 H7 120.2 . . ?
C8 C7 C6 119.5(9) . . ?
C8 C7 H7 120.2 . . ?
C10 C9 H9 120.4 . . ?
C10 C9 C8 119.1(7) . . ?
C8 C9 H9 120.4 . . ?
C14 C15 H15 119.8 . . ?
C16 C15 C14 120.4(8) . . ?
C16 C15 H15 119.8 . . ?
C52 C51 H51 120.2 . . ?
C50 C51 C52 119.5(8) . . ?
C50 C51 H51 120.2 . . ?
C17 C16 C15 121.9(7) . . ?
C17 C16 H16 119.1 . . ?
C15 C16 H16 119.1 . . ?
C7 C8 C9 118.8(8) . . ?
C7 C8 H8 120.6 . . ?
C9 C8 H8 120.6 . . ?
C51 C50 H50 119.5 . . ?
C51 C50 C49 121.0(8) . . ?
C49 C50 H50 119.5 . . ?
C48 C49 C50 117.9(10) . . ?
C48 C49 H49 121.0 . . ?
C50 C49 H49 121.0 . . ?
C43 C44 H44 121.5 . . ?
C43 C44 C45 117.0(10) . . ?
C45 C44 H44 121.5 . . ?
C47 C46 H46 120.5 . . ?
C45 C46 C47 119.1(9) . . ?
C45 C46 H46 120.5 . . ?
C44 C45 H45 119.9 . . ?
C46 C45 C44 120.2(10) . . ?
C46 C45 H45 119.9 . . ?
O2 N9 O1 128.8(9) . . ?
O2 N9 O3 120.1(10) . . ?
O3 N9 O1 111.1(8) . . ?

loop_
_geom_bond_atom_site_label_1
_geom_bond_atom_site_label_2
_geom_bond_distance
_geom_bond_site_symmetry_2
_geom_bond_publ_flag
Pt1 N1 1.994(6) . ?
Pt1 N8 2.007(6) 2_666 ?
Pt1 N3 1.996(6) . ?
Pt1 N2 2.011(6) . ?
Pt2 N4 2.012(5) 2_666 ?
Pt2 N6 2.011(6) . ?
Pt2 N7 1.978(7) . ?
Pt2 N5 2.000(7) . ?
N1 C5 1.357(9) . ?
N1 C1 1.356(9) . ?
N8 N7 1.353(8) . ?
N8 C42 1.318(10) . ?
N10 O5 1.342(9) . ?
N10 O6 1.260(9) . ?
N10 O4 1.168(10) . ?
N4 N3 1.371(8) . ?
N4 C13 1.310(9) . ?
N3 C11 1.349(8) . ?
N2 C6 1.343(9) . ?
N2 C10 1.355(9) . ?
N6 C52 1.338(10) . ?
N6 C48 1.353(11) . ?
N7 C40 1.363(9) . ?
N5 C43 1.328(10) . ?
N5 C47 1.344(10) . ?
C5 C6 1.472(10) . ?
C5 C4 1.382(10) . ?
C6 C7 1.385(10) . ?
C40 H40 0.9500 . ?
C40 C41 1.397(11) . ?
C1 H1 0.9500 . ?
C1 C2 1.366(11) . ?
C52 H52 0.9500 . ?
C52 C51 1.394(10) . ?
C42 H42 0.9500 . ?
C42 C41 1.378(10) . ?
C13 H13 0.9500 . ?
C13 C12 1.383(10) . ?
C19 H19 0.9500 . ?
C19 C14 1.383(10) . ?
C19 C18 1.394(10) . ?
C11 H11 0.9500 . ?
C11 C12 1.383(11) . ?
C21 C22 1.3900 . ?
C21 C26 1.3900 . ?
C21 C20 1.487(8) . ?
C22 H22 0.9500 . ?
C22 C23 1.3900 . ?
C23 H23 0.9500 . ?
C23 C24 1.3900 . ?
C24 H24 0.9500 . ?
C24 C25 1.3900 . ?
C25 H25 0.9500 . ?
C25 C26 1.3900 . ?
C26 H26 0.9500 . ?
C2 H2 0.9500 . ?
C2 C3 1.375(12) . ?
C41 C37 1.488(10) . ?
C48 C47 1.460(12) . ?
C48 C49 1.396(11) . ?
C20 C17 1.507(9) . ?
C20 C27 1.350(10) . ?
C14 C12 1.458(9) . ?
C14 C15 1.407(10) . ?
C17 C18 1.398(10) . ?
C17 C16 1.352(11) . ?
C10 H10 0.9500 . ?
C10 C9 1.367(11) . ?
C43 H43 0.9500 . ?
C43 C44 1.390(13) . ?
C37 C38 1.391(11) . ?
C37 C36 1.373(12) . ?
C27 C34 1.490(10) . ?
C27 C28 1.509(8) . ?
C4 H4 0.9500 . ?
C4 C3 1.383(11) . ?
C38 H38 0.9500 . ?
C38 C39 1.409(11) . ?
C36 H36 0.9500 . ?
C36 C35 1.388(11) . ?
C39 H39 0.9500 . ?
C39 C34 1.390(11) . ?
C34 C35 1.388(11) . ?
C28 C29 1.3900 . ?
C28 C33 1.3900 . ?
C29 H29 0.9500 . ?
C29 C30 1.3900 . ?
C30 H30 0.9500 . ?
C30 C31 1.3900 . ?
C31 H31 0.9500 . ?
C31 C32 1.3900 . ?
C32 H32 0.9500 . ?
C32 C33 1.3900 . ?
C33 H33 0.9500 . ?
C35 H35 0.9500 . ?
C18 H18 0.9500 . ?
C47 C46 1.417(14) . ?
C3 H3 0.9500 . ?
C7 H7 0.9500 . ?
C7 C8 1.382(11) . ?
C9 H9 0.9500 . ?
C9 C8 1.390(13) . ?
C15 H15 0.9500 . ?
C15 C16 1.399(10) . ?
C51 H51 0.9500 . ?
C51 C50 1.323(15) . ?
C16 H16 0.9500 . ?
C8 H8 0.9500 . ?
C50 H50 0.9500 . ?
C50 C49 1.407(15) . ?
C49 H49 0.9500 . ?
C44 H44 0.9500 . ?
C44 C45 1.428(15) . ?
C46 H46 0.9500 . ?
C46 C45 1.350(15) . ?
C45 H45 0.9500 . ?
N9 O1 1.375(8) . ?
N9 O2 1.167(11) . ?
N9 O3 1.368(10) . ?

loop_
_geom_torsion_atom_site_label_1
_geom_torsion_atom_site_label_2
_geom_torsion_atom_site_label_3
_geom_torsion_atom_site_label_4
_geom_torsion
_geom_torsion_site_symmetry_1
_geom_torsion_site_symmetry_2
_geom_torsion_site_symmetry_3
_geom_torsion_site_symmetry_4
_geom_torsion_publ_flag
Pt1 N1 C5 C6 -3.0(8) . . . . ?
Pt1 N1 C5 C4 -179.0(6) . . . . ?
Pt1 N1 C1 C2 179.4(6) . . . . ?
Pt1 N8 N7 Pt2 -5.5(7) 2_666 . . . ?
Pt1 N8 N7 C40 174.0(4) 2_666 . . . ?
Pt1 N8 C42 C41 -174.3(5) 2_666 . . . ?
Pt1 N3 C11 C12 -179.3(5) . . . . ?
Pt1 N2 C6 C5 11.1(8) . . . . ?
Pt1 N2 C6 C7 -169.7(6) . . . . ?
Pt1 N2 C10 C9 170.5(6) . . . . ?
Pt2 N4 N3 Pt1 2.3(7) 2_666 . . . ?
Pt2 N4 N3 C11 -178.2(5) 2_666 . . . ?
Pt2 N4 C13 C12 177.6(5) 2_666 . . . ?
Pt2 N6 C52 C51 -179.0(6) . . . . ?
Pt2 N6 C48 C47 -6.9(9) . . . . ?
Pt2 N6 C48 C49 177.6(7) . . . . ?
Pt2 N7 C40 C41 -179.6(5) . . . . ?
Pt2 N5 C43 C44 176.3(8) . . . . ?
Pt2 N5 C47 C48 7.3(10) . . . . ?
Pt2 N5 C47 C46 -171.9(8) . . . . ?
N1 C5 C6 N2 -5.4(10) . . . . ?
N1 C5 C6 C7 175.4(7) . . . . ?
N1 C5 C4 C3 -0.7(13) . . . . ?
N1 C1 C2 C3 -0.2(13) . . . . ?
N8 N7 C40 C41 0.9(8) . . . . ?
N8 C42 C41 C40 2.1(8) . . . . ?
N8 C42 C41 C37 179.9(7) . . . . ?
N4 N3 C11 C12 1.3(9) . . . . ?
N4 C13 C12 C11 -1.3(9) . . . . ?
N4 C13 C12 C14 175.8(7) . . . . ?
N3 N4 C13 C12 2.1(9) . . . . ?
N3 C11 C12 C13 -0.1(9) . . . . ?
N3 C11 C12 C14 -177.1(7) . . . . ?
N2 C6 C7 C8 -4.2(13) . . . . ?
N2 C10 C9 C8 1.1(13) . . . . ?
N6 C52 C51 C50 -0.8(12) . . . . ?
N6 C48 C47 N5 -0.2(12) . . . . ?
N6 C48 C47 C46 178.9(9) . . . . ?
N6 C48 C49 C50 3.2(14) . . . . ?
N7 N8 C42 C41 -1.6(8) . . . . ?
N7 C40 C41 C42 -1.9(8) . . . . ?
N7 C40 C41 C37 -179.7(6) . . . . ?
N5 C43 C44 C45 -1.7(16) . . . . ?
N5 C47 C46 C45 -7.2(17) . . . . ?
C5 N1 C1 C2 0.2(11) . . . . ?
C5 C6 C7 C8 175.0(8) . . . . ?
C5 C4 C3 C2 0.7(13) . . . . ?
C6 N2 C10 C9 -4.0(12) . . . . ?
C6 C5 C4 C3 -176.2(8) . . . . ?
C6 C7 C8 C9 1.2(14) . . . . ?
C40 C41 C37 C38 16.9(11) . . . . ?
C40 C41 C37 C36 -159.4(8) . . . . ?
C1 N1 C5 C6 176.2(7) . . . . ?
C1 N1 C5 C4 0.2(11) . . . . ?
C1 C2 C3 C4 -0.3(13) . . . . ?
C52 N6 C48 C47 172.3(7) . . . . ?
C52 N6 C48 C49 -3.2(12) . . . . ?
C52 C51 C50 C49 0.9(15) . . . . ?
C42 N8 N7 Pt2 -179.1(4) . . . . ?
C42 N8 N7 C40 0.4(7) . . . . ?
C42 C41 C37 C38 -160.4(8) . . . . ?
C42 C41 C37 C36 23.3(12) . . . . ?
C13 N4 N3 Pt1 178.4(5) . . . . ?
C13 N4 N3 C11 -2.1(8) . . . . ?
C19 C14 C12 C13 33.1(13) . . . . ?
C19 C14 C12 C11 -150.5(9) . . . . ?
C19 C14 C15 C16 -1.7(14) . . . . ?
C21 C22 C23 C24 0.0 . . . . ?
C21 C20 C17 C18 -136.8(7) . . . . ?
C21 C20 C17 C16 40.6(11) . . . . ?
C21 C20 C27 C34 -169.7(7) . . . . ?
C21 C20 C27 C28 9.2(12) . . . . ?
C22 C21 C26 C25 0.0 . . . . ?
C22 C21 C20 C17 61.1(8) . . . . ?
C22 C21 C20 C27 -122.7(7) . . . . ?
C22 C23 C24 C25 0.0 . . . . ?
C23 C24 C25 C26 0.0 . . . . ?
C24 C25 C26 C21 0.0 . . . . ?
C26 C21 C22 C23 0.0 . . . . ?
C26 C21 C20 C17 -117.5(6) . . . . ?
C26 C21 C20 C27 58.7(10) . . . . ?
C41 C37 C38 C39 -178.6(7) . . . . ?
C41 C37 C36 C35 178.3(7) . . . . ?
C48 N6 C52 C51 1.9(11) . . . . ?
C48 C47 C46 C45 173.7(11) . . . . ?
C20 C21 C22 C23 -178.6(6) . . . . ?
C20 C21 C26 C25 178.6(6) . . . . ?
C20 C17 C18 C19 174.2(7) . . . . ?
C20 C17 C16 C15 -175.2(9) . . . . ?
C20 C27 C34 C39 55.3(11) . . . . ?
C20 C27 C34 C35 -126.6(9) . . . . ?
C20 C27 C28 C29 38.2(10) . . . . ?
C20 C27 C28 C33 -141.9(7) . . . . ?
C14 C19 C18 C17 1.7(12) . . . . ?
C14 C15 C16 C17 0.1(16) . . . . ?
C17 C20 C27 C34 6.0(13) . . . . ?
C17 C20 C27 C28 -175.2(7) . . . . ?
C10 N2 C6 C5 -173.8(7) . . . . ?
C10 N2 C6 C7 5.5(11) . . . . ?
C10 C9 C8 C7 0.3(14) . . . . ?
C43 N5 C47 C48 -173.3(8) . . . . ?
C43 N5 C47 C46 7.6(13) . . . . ?
C43 C44 C45 C46 2.0(19) . . . . ?
C12 C14 C15 C16 174.0(9) . . . . ?
C37 C38 C39 C34 1.5(12) . . . . ?
C37 C36 C35 C34 -1.0(13) . . . . ?
C27 C20 C17 C18 47.1(12) . . . . ?
C27 C20 C17 C16 -135.5(9) . . . . ?
C27 C34 C35 C36 -177.8(7) . . . . ?
C27 C28 C29 C30 180.0(6) . . . . ?
C27 C28 C33 C32 -180.0(6) . . . . ?
C4 C5 C6 N2 170.3(8) . . . . ?
C4 C5 C6 C7 -8.9(13) . . . . ?
C38 C37 C36 C35 1.9(12) . . . . ?
C38 C39 C34 C27 177.6(7) . . . . ?
C38 C39 C34 C35 -0.6(11) . . . . ?
C36 C37 C38 C39 -2.2(12) . . . . ?
C39 C34 C35 C36 0.3(12) . . . . ?
C34 C27 C28 C29 -143.0(6) . . . . ?
C34 C27 C28 C33 37.0(8) . . . . ?
C28 C27 C34 C39 -123.6(7) . . . . ?
C28 C27 C34 C35 54.5(10) . . . . ?
C28 C29 C30 C31 0.0 . . . . ?
C29 C28 C33 C32 0.0 . . . . ?
C29 C30 C31 C32 0.0 . . . . ?
C30 C31 C32 C33 0.0 . . . . ?
C31 C32 C33 C28 0.0 . . . . ?
C33 C28 C29 C30 0.0 . . . . ?
C18 C19 C14 C12 -174.8(8) . . . . ?
C18 C19 C14 C15 0.8(12) . . . . ?
C18 C17 C16 C15 2.3(14) . . . . ?
C47 N5 C43 C44 -3.1(14) . . . . ?
C47 C48 C49 C50 -171.7(9) . . . . ?
C47 C46 C45 C44 2(2) . . . . ?
C15 C14 C12 C13 -142.4(9) . . . . ?
C15 C14 C12 C11 34.0(13) . . . . ?
C51 C50 C49 C48 -2.1(15) . . . . ?
C16 C17 C18 C19 -3.3(13) . . . . ?
C49 C48 C47 N5 175.0(9) . . . . ?
C49 C48 C47 C46 -5.9(16) . . . . ?

loop_
_smtbx_masks_void_nr
_smtbx_masks_void_average_x
_smtbx_masks_void_average_y
_smtbx_masks_void_average_z
_smtbx_masks_void_volume
_smtbx_masks_void_count_electrons
_smtbx_masks_void_content
1 -0.044 -0.146 -0.282 1190.4 260.7 ?
